data_7126735
loop_
_publ_author_name
'Hatzis, Gregory P.'
'Thomas, Christine M.'

_publ_section_title
;
 Metal-ligand cooperativity across two sites of a square planar iron(ii)
 complex ligated by a tetradentate PNNP ligand.
;
_journal_issue 61
_journal_name_full 'Chemical communications (Cambridge, England)'
_journal_page_first 8611
_journal_page_last 8614
_journal_paper_doi 10.1039/d0cc02152k
_journal_volume 56
_journal_year 2020
_chemical_formula_moiety 'C38 H32 Fe N2 P2, C4 H8 O'
_chemical_formula_sum 'C42 H40 Fe N2 O P2'
_chemical_formula_weight 706.55
_chemical_properties_physical Air-sensitive,Oxygen-sensitive
_space_group_crystal_system monoclinic
_space_group_IT_number 5
_space_group_name_Hall 'C 2y'
_space_group_name_H-M_alt 'C 1 2 1'
_atom_sites_solution_hydrogens geom
_atom_sites_solution_primary dual
_audit_creation_date 2020-01-22
_audit_creation_method
;
Olex2 1.2
(compiled 2018.05.29 svn.r3508 for OlexSys, GUI svn.r5506)
;
_audit_update_record
;
2020-03-18 deposited with the CCDC.	2020-06-17 downloaded from the CCDC.
;
_cell_angle_alpha 90
_cell_angle_beta 119.954(2)
_cell_angle_gamma 90
_cell_formula_units_Z 2
_cell_length_a 15.4937(9)
_cell_length_b 9.7340(6)
_cell_length_c 12.9942(13)
_cell_measurement_reflns_used 9947
_cell_measurement_temperature 100
_cell_measurement_theta_max 26.383
_cell_measurement_theta_min 3.035
_cell_volume 1698.0(2)
_computing_cell_refinement 'SAINT V8.38A (?, 2016)'
_computing_data_reduction 'SAINT V8.38A (?, 2016)'
_computing_molecular_graphics 'Olex2 (Dolomanov et al., 2009)'
_computing_publication_material 'Olex2 (Dolomanov et al., 2009)'
_computing_structure_refinement 'ShelXL (Sheldrick, 2015)'
_computing_structure_solution 'ShelXT (Sheldrick, 2015)'
_diffrn_ambient_temperature 100
_diffrn_measured_fraction_theta_full 0.998
_diffrn_measured_fraction_theta_max 0.996
_diffrn_measurement_device_type 'Bruker D8 Venture PHOTON II CPAD'
_diffrn_radiation_monochromator 'TRIUMPH curved--crystal'
_diffrn_radiation_probe x-ray
_diffrn_radiation_type MoK\a
_diffrn_radiation_wavelength 0.71073
_diffrn_reflns_av_R_equivalents 0.0435
_diffrn_reflns_av_unetI/netI 0.0312
_diffrn_reflns_Laue_measured_fraction_full 0.998
_diffrn_reflns_Laue_measured_fraction_max 0.996
_diffrn_reflns_limit_h_max 19
_diffrn_reflns_limit_h_min -19
_diffrn_reflns_limit_k_max 12
_diffrn_reflns_limit_k_min -12
_diffrn_reflns_limit_l_max 16
_diffrn_reflns_limit_l_min -16
_diffrn_reflns_number 22040
_diffrn_reflns_point_group_measured_fraction_full 0.998
_diffrn_reflns_point_group_measured_fraction_max 0.997
_diffrn_reflns_theta_full 25.242
_diffrn_reflns_theta_max 26.452
_diffrn_reflns_theta_min 3.035
_diffrn_source 'fine--focus tube'
_exptl_absorpt_coefficient_mu 0.576
_exptl_absorpt_correction_T_max 0.7454
_exptl_absorpt_correction_T_min 0.6572
_exptl_absorpt_correction_type multi-scan
_exptl_absorpt_process_details
'SADABS-2016/2 (Bruker,2016/2) was used for absorption correction. wR2(int) was 0.0670 before and 0.0592 after correction. The Ratio of minimum to maximum transmission is 0.8817. The \l/2 correction factor is Not present.'
_exptl_crystal_colour red
_exptl_crystal_colour_primary red
_exptl_crystal_density_diffrn 1.382
_exptl_crystal_description plate
_exptl_crystal_F_000 740
_exptl_crystal_recrystallization_method 'Re-crystallisation from solvent: diethyl ether, tetrahydrofuran'
_exptl_crystal_size_max 0.226
_exptl_crystal_size_mid 0.13
_exptl_crystal_size_min 0.052
_refine_diff_density_max 0.293
_refine_diff_density_min -0.303
_refine_diff_density_rms 0.045
_refine_ls_abs_structure_details
;
 Refined as an inversion twin.
;
_refine_ls_abs_structure_Flack 0.456(17)
_refine_ls_extinction_method none
_refine_ls_goodness_of_fit_ref 1.044
_refine_ls_hydrogen_treatment constr
_refine_ls_matrix_type full
_refine_ls_number_parameters 219
_refine_ls_number_reflns 3504
_refine_ls_number_restraints 1
_refine_ls_restrained_S_all 1.043
_refine_ls_R_factor_all 0.0337
_refine_ls_R_factor_gt 0.0269
_refine_ls_shift/su_max 0.000
_refine_ls_shift/su_mean 0.000
_refine_ls_structure_factor_coef Fsqd
_refine_ls_weighting_details 'w=1/[\s^2^(Fo^2^)+(0.0092P)^2^+1.7159P] where P=(Fo^2^+2Fc^2^)/3'
_refine_ls_weighting_scheme calc
_refine_ls_wR_factor_gt 0.0503
_refine_ls_wR_factor_ref 0.0525
_reflns_Friedel_coverage 0.886
_reflns_Friedel_fraction_full 0.999
_reflns_Friedel_fraction_max 0.997
_reflns_number_gt 3225
_reflns_number_total 3504
_reflns_threshold_expression 'I > 2\s(I)'
_cod_data_source_file d0cc02152k2.cif
_cod_data_source_block 2
_cod_depositor_comments 'Adding full bibliography for 7126735--7126738.cif.'
_cod_database_code 7126735
_shelx_shelxl_version_number 2018/1
_shelx_space_group_comment
;
The symmetry employed for this shelxl refinement is uniquely defined
by the following loop, which should always be used as a source of
symmetry information in preference to the above space-group names.
They are only intended as comments.
;
_shelx_estimated_absorpt_t_max 0.971
_shelx_estimated_absorpt_t_min 0.881
_olex2_refinement_description
;
1. Twinned data refinement
 Scales: 0.544(17)
 0.456(17)
2. Fixed Uiso
 At 1.2 times of:
  All C(H) groups, All C(H,H) groups
3.a Secondary CH2 refined with riding coordinates:
 C1(H1A,H1B), C20(H20A,H20B), C21(H21A,H21B)
3.b Aromatic/amide H refined with riding coordinates:
 C3(H3), C4(H4), C5(H5), C6(H6), C9(H9), C10(H10), C11(H11), C12(H12),
 C13(H13), C15(H15), C16(H16), C17(H17), C18(H18), C19(H19)
;
_olex2_submission_special_instructions 'No special instructions were received'

loop_
_space_group_symop_operation_xyz
'x, y, z'
'-x, y, -z'
'x+1/2, y+1/2, z'
'-x+1/2, y+1/2, -z'

loop_
_atom_site_label
_atom_site_type_symbol
_atom_site_fract_x
_atom_site_fract_y
_atom_site_fract_z
_atom_site_U_iso_or_equiv
_atom_site_adp_type
_atom_site_occupancy
_atom_site_site_symmetry_order
_atom_site_calc_flag
_atom_site_refinement_flags_posn
_atom_site_refinement_flags_adp
_atom_site_refinement_flags_occupancy
_atom_site_disorder_assembly
_atom_site_disorder_group
Fe1 Fe 0.500000 0.58319(5) 0.500000 0.01371(15) Uani 1 2 d S T P . .
P1 P 0.59870(6) 0.44415(7) 0.65450(8) 0.01372(18) Uani 1 1 d . . . . .
N1 N 0.57129(18) 0.7249(2) 0.6062(2) 0.0176(5) Uani 1 1 d . . . . .
C1 C 0.5365(2) 0.8654(3) 0.5662(3) 0.0191(6) Uani 1 1 d . . . . .
H1A H 0.593981 0.925138 0.583682 0.023 Uiso 1 1 calc R . . . .
H1B H 0.503820 0.902184 0.609155 0.023 Uiso 1 1 calc R . . . .
C2 C 0.6439(2) 0.7072(3) 0.7236(3) 0.0151(6) Uani 1 1 d . . . . .
C3 C 0.6938(2) 0.8155(3) 0.8043(3) 0.0181(6) Uani 1 1 d . . . . .
H3 H 0.676266 0.908134 0.779696 0.022 Uiso 1 1 calc R . . . .
C4 C 0.7683(2) 0.7866(3) 0.9192(3) 0.0199(6) Uani 1 1 d . . . . .
H4 H 0.801732 0.860711 0.971815 0.024 Uiso 1 1 calc R . . . .
C5 C 0.7956(2) 0.6536(3) 0.9600(3) 0.0199(6) Uani 1 1 d . . . . .
H5 H 0.847019 0.636333 1.039110 0.024 Uiso 1 1 calc R . . . .
C6 C 0.7461(2) 0.5457(3) 0.8824(3) 0.0166(6) Uani 1 1 d . . . . .
H6 H 0.764132 0.453631 0.908822 0.020 Uiso 1 1 calc R . . . .
C7 C 0.67053(19) 0.5710(3) 0.7664(2) 0.0154(6) Uani 1 1 d . . . . .
C8 C 0.5339(2) 0.3400(3) 0.7111(3) 0.0151(6) Uani 1 1 d . . . . .
C9 C 0.5152(2) 0.3902(3) 0.7985(3) 0.0173(6) Uani 1 1 d . . . . .
H9 H 0.544114 0.474764 0.836774 0.021 Uiso 1 1 calc R . . . .
C10 C 0.4546(2) 0.3181(3) 0.8303(3) 0.0211(7) Uani 1 1 d . . . . .
H10 H 0.442258 0.353516 0.889888 0.025 Uiso 1 1 calc R . . . .
C11 C 0.4124(2) 0.1952(3) 0.7753(3) 0.0224(7) Uani 1 1 d . . . . .
H11 H 0.370329 0.146452 0.796398 0.027 Uiso 1 1 calc R . . . .
C12 C 0.4313(2) 0.1431(3) 0.6895(3) 0.0238(7) Uani 1 1 d . . . . .
H12 H 0.403100 0.057678 0.652686 0.029 Uiso 1 1 calc R . . . .
C13 C 0.4911(2) 0.2149(3) 0.6571(3) 0.0198(6) Uani 1 1 d . . . . .
H13 H 0.503070 0.178832 0.597502 0.024 Uiso 1 1 calc R . . . .
C14 C 0.6884(2) 0.3293(3) 0.6482(2) 0.0156(6) Uani 1 1 d . . . . .
C15 C 0.7203(2) 0.3592(3) 0.5675(3) 0.0217(7) Uani 1 1 d . . . . .
H15 H 0.692281 0.434933 0.514955 0.026 Uiso 1 1 calc R . . . .
C16 C 0.7924(3) 0.2790(4) 0.5634(3) 0.0255(7) Uani 1 1 d . . . . .
H16 H 0.813713 0.299842 0.508119 0.031 Uiso 1 1 calc R . . . .
C17 C 0.8334(2) 0.1689(3) 0.6397(3) 0.0254(7) Uani 1 1 d . . . . .
H17 H 0.883366 0.114718 0.637335 0.030 Uiso 1 1 calc R . . . .
C18 C 0.8020(2) 0.1372(3) 0.7198(3) 0.0262(7) Uani 1 1 d . . . . .
H18 H 0.829786 0.060752 0.771543 0.031 Uiso 1 1 calc R . . . .
C19 C 0.7296(2) 0.2174(3) 0.7241(3) 0.0207(6) Uani 1 1 d . . . . .
H19 H 0.708156 0.195779 0.779107 0.025 Uiso 1 1 calc R . . . .
O1 O 1.000000 0.1438(3) 1.000000 0.0321(8) Uani 1 2 d S T P . .
C20 C 1.0032(3) 0.3730(3) 0.9445(3) 0.0325(8) Uani 1 1 d . . . . .
H20A H 1.049737 0.444368 0.946950 0.039 Uiso 1 1 calc R . . . .
H20B H 0.937007 0.387011 0.873142 0.039 Uiso 1 1 calc R . . . .
C21 C 1.0425(3) 0.2304(4) 0.9475(3) 0.0319(8) Uani 1 1 d . . . . .
H21A H 1.022319 0.198763 0.866118 0.038 Uiso 1 1 calc R . . . .
H21B H 1.116115 0.229153 0.995579 0.038 Uiso 1 1 calc R . . . .

loop_
_atom_site_aniso_label
_atom_site_aniso_U_11
_atom_site_aniso_U_22
_atom_site_aniso_U_33
_atom_site_aniso_U_23
_atom_site_aniso_U_13
_atom_site_aniso_U_12
Fe1 0.0151(3) 0.0075(3) 0.0193(4) 0.000 0.0092(3) 0.000
P1 0.0141(4) 0.0089(4) 0.0200(5) 0.0010(4) 0.0098(4) 0.0001(3)
N1 0.0184(13) 0.0097(11) 0.0240(14) -0.0007(10) 0.0101(11) -0.0002(10)
C1 0.0216(15) 0.0095(14) 0.0248(17) -0.0028(12) 0.0105(14) -0.0009(11)
C2 0.0111(14) 0.0190(15) 0.0168(16) -0.0022(12) 0.0081(13) -0.0008(11)
C3 0.0202(15) 0.0126(13) 0.0249(17) -0.0049(12) 0.0137(14) -0.0027(11)
C4 0.0184(15) 0.0217(16) 0.0229(17) -0.0087(13) 0.0128(14) -0.0053(12)
C5 0.0163(15) 0.0265(16) 0.0179(16) -0.0038(13) 0.0092(13) -0.0025(12)
C6 0.0149(14) 0.0173(16) 0.0189(16) 0.0026(12) 0.0094(13) 0.0000(11)
C7 0.0143(13) 0.0138(14) 0.0233(16) 0.0019(14) 0.0133(13) -0.0011(13)
C8 0.0130(13) 0.0132(13) 0.0192(15) 0.0024(11) 0.0080(12) 0.0019(11)
C9 0.0160(14) 0.0148(13) 0.0208(16) 0.0001(12) 0.0090(13) 0.0008(11)
C10 0.0202(16) 0.0239(17) 0.0223(18) 0.0044(14) 0.0130(14) 0.0038(13)
C11 0.0194(15) 0.0223(17) 0.0329(19) 0.0082(14) 0.0185(15) 0.0020(13)
C12 0.0240(16) 0.0151(14) 0.037(2) -0.0019(13) 0.0192(15) -0.0041(12)
C13 0.0230(16) 0.0146(14) 0.0278(18) -0.0009(12) 0.0173(14) -0.0001(12)
C14 0.0152(14) 0.0124(13) 0.0199(15) -0.0032(11) 0.0094(12) -0.0028(11)
C15 0.0209(15) 0.0218(16) 0.0258(17) 0.0023(13) 0.0142(14) -0.0007(12)
C16 0.0211(15) 0.0318(19) 0.030(2) -0.0053(15) 0.0177(15) -0.0024(14)
C17 0.0167(16) 0.0252(18) 0.033(2) -0.0101(15) 0.0119(15) 0.0014(13)
C18 0.0219(16) 0.0198(14) 0.0345(19) 0.0010(14) 0.0123(15) 0.0040(13)
C19 0.0221(15) 0.0167(14) 0.0253(17) 0.0015(13) 0.0134(14) 0.0009(12)
O1 0.0362(19) 0.0146(15) 0.045(2) 0.000 0.0199(17) 0.000
C20 0.0309(19) 0.0222(17) 0.038(2) 0.0053(15) 0.0121(17) -0.0078(15)
C21 0.0288(19) 0.0348(19) 0.038(2) -0.0047(17) 0.0209(18) -0.0014(16)

loop_
_atom_type_symbol
_atom_type_description
_atom_type_scat_dispersion_real
_atom_type_scat_dispersion_imag
_atom_type_scat_source
C C 0.0033 0.0016 'International Tables Vol C Tables 4.2.6.8 and 6.1.1.4'
H H 0.0000 0.0000 'International Tables Vol C Tables 4.2.6.8 and 6.1.1.4'
Fe Fe 0.3463 0.8444 'International Tables Vol C Tables 4.2.6.8 and 6.1.1.4'
N N 0.0061 0.0033 'International Tables Vol C Tables 4.2.6.8 and 6.1.1.4'
O O 0.0106 0.0060 'International Tables Vol C Tables 4.2.6.8 and 6.1.1.4'
P P 0.1023 0.0942 'International Tables Vol C Tables 4.2.6.8 and 6.1.1.4'

loop_
_geom_angle_atom_site_label_1
_geom_angle_atom_site_label_2
_geom_angle_atom_site_label_3
_geom_angle
_geom_angle_site_symmetry_1
_geom_angle_site_symmetry_3
_geom_angle_publ_flag
P1 Fe1 P1 106.65(4) . 2_656 ?
N1 Fe1 P1 84.14(8) . . ?
N1 Fe1 P1 84.14(8) 2_656 2_656 ?
N1 Fe1 P1 169.10(8) 2_656 . ?
N1 Fe1 P1 169.10(8) . 2_656 ?
N1 Fe1 N1 85.12(15) 2_656 . ?
C7 P1 Fe1 100.20(10) . . ?
C7 P1 C8 107.30(13) . . ?
C7 P1 C14 106.22(13) . . ?
C8 P1 Fe1 115.24(9) . . ?
C14 P1 Fe1 121.36(10) . . ?
C14 P1 C8 105.32(12) . . ?
C1 N1 Fe1 116.62(19) . . ?
C2 N1 Fe1 125.3(2) . . ?
C2 N1 C1 117.4(2) . . ?
N1 C1 C1 109.69(16) . 2_656 ?
N1 C1 H1A 109.7 . . ?
N1 C1 H1B 109.7 . . ?
C1 C1 H1A 109.7 2_656 . ?
C1 C1 H1B 109.7 2_656 . ?
H1A C1 H1B 108.2 . . ?
N1 C2 C3 124.6(3) . . ?
N1 C2 C7 117.9(2) . . ?
C3 C2 C7 117.5(3) . . ?
C2 C3 H3 120.0 . . ?
C4 C3 C2 120.0(3) . . ?
C4 C3 H3 120.0 . . ?
C3 C4 H4 118.9 . . ?
C5 C4 C3 122.3(3) . . ?
C5 C4 H4 118.9 . . ?
C4 C5 H5 120.8 . . ?
C4 C5 C6 118.5(3) . . ?
C6 C5 H5 120.8 . . ?
C5 C6 H6 119.6 . . ?
C5 C6 C7 120.8(3) . . ?
C7 C6 H6 119.6 . . ?
C2 C7 P1 112.4(2) . . ?
C6 C7 P1 126.7(2) . . ?
C6 C7 C2 120.9(3) . . ?
C9 C8 P1 121.0(2) . . ?
C9 C8 C13 118.4(3) . . ?
C13 C8 P1 120.1(2) . . ?
C8 C9 H9 119.6 . . ?
C10 C9 C8 120.8(3) . . ?
C10 C9 H9 119.6 . . ?
C9 C10 H10 120.0 . . ?
C11 C10 C9 120.0(3) . . ?
C11 C10 H10 120.0 . . ?
C10 C11 H11 120.0 . . ?
C10 C11 C12 119.9(3) . . ?
C12 C11 H11 120.0 . . ?
C11 C12 H12 119.9 . . ?
C11 C12 C13 120.2(3) . . ?
C13 C12 H12 119.9 . . ?
C8 C13 H13 119.7 . . ?
C12 C13 C8 120.7(3) . . ?
C12 C13 H13 119.7 . . ?
C15 C14 P1 118.1(2) . . ?
C19 C14 P1 122.6(2) . . ?
C19 C14 C15 119.2(3) . . ?
C14 C15 H15 119.8 . . ?
C16 C15 C14 120.4(3) . . ?
C16 C15 H15 119.8 . . ?
C15 C16 H16 120.0 . . ?
C17 C16 C15 120.0(3) . . ?
C17 C16 H16 120.0 . . ?
C16 C17 H17 119.9 . . ?
C16 C17 C18 120.3(3) . . ?
C18 C17 H17 119.9 . . ?
C17 C18 H18 120.1 . . ?
C17 C18 C19 119.9(3) . . ?
C19 C18 H18 120.1 . . ?
C14 C19 H19 119.9 . . ?
C18 C19 C14 120.2(3) . . ?
C18 C19 H19 119.9 . . ?
C21 O1 C21 108.1(3) 2_757 . ?
C20 C20 H20A 111.5 2_757 . ?
C20 C20 H20B 111.5 2_757 . ?
C20 C20 C21 101.3(2) 2_757 . ?
H20A C20 H20B 109.3 . . ?
C21 C20 H20A 111.5 . . ?
C21 C20 H20B 111.5 . . ?
O1 C21 C20 106.1(3) . . ?
O1 C21 H21A 110.5 . . ?
O1 C21 H21B 110.5 . . ?
C20 C21 H21A 110.5 . . ?
C20 C21 H21B 110.5 . . ?
H21A C21 H21B 108.7 . . ?

loop_
_geom_bond_atom_site_label_1
_geom_bond_atom_site_label_2
_geom_bond_distance
_geom_bond_site_symmetry_2
_geom_bond_publ_flag
Fe1 P1 2.2661(8) 2_656 ?
Fe1 P1 2.2661(8) . ?
Fe1 N1 1.872(3) . ?
Fe1 N1 1.872(3) 2_656 ?
P1 C7 1.806(3) . ?
P1 C8 1.820(3) . ?
P1 C14 1.818(3) . ?
N1 C1 1.467(4) . ?
N1 C2 1.381(4) . ?
C1 C1 1.515(6) 2_656 ?
C1 H1A 0.9900 . ?
C1 H1B 0.9900 . ?
C2 C3 1.414(4) . ?
C2 C7 1.417(4) . ?
C3 H3 0.9500 . ?
C3 C4 1.386(4) . ?
C4 H4 0.9500 . ?
C4 C5 1.382(4) . ?
C5 H5 0.9500 . ?
C5 C6 1.391(4) . ?
C6 H6 0.9500 . ?
C6 C7 1.393(4) . ?
C8 C9 1.394(4) . ?
C8 C13 1.397(4) . ?
C9 H9 0.9500 . ?
C9 C10 1.390(4) . ?
C10 H10 0.9500 . ?
C10 C11 1.379(4) . ?
C11 H11 0.9500 . ?
C11 C12 1.383(4) . ?
C12 H12 0.9500 . ?
C12 C13 1.383(4) . ?
C13 H13 0.9500 . ?
C14 C15 1.394(4) . ?
C14 C19 1.392(4) . ?
C15 H15 0.9500 . ?
C15 C16 1.386(4) . ?
C16 H16 0.9500 . ?
C16 C17 1.380(5) . ?
C17 H17 0.9500 . ?
C17 C18 1.386(5) . ?
C18 H18 0.9500 . ?
C18 C19 1.390(4) . ?
C19 H19 0.9500 . ?
O1 C21 1.434(4) . ?
O1 C21 1.434(4) 2_757 ?
C20 C20 1.495(7) 2_757 ?
C20 H20A 0.9900 . ?
C20 H20B 0.9900 . ?
C20 C21 1.509(5) . ?
C21 H21A 0.9900 . ?
C21 H21B 0.9900 . ?

loop_
_twin_individual_id
_twin_individual_mass_fraction_refined
1 0.544(17)
2 0.456(17)
